data_4334761
loop_
_publ_author_name
'A. L. Johnson'
'A. J. Kingsley'
'G. Kociok-K\"ohn'
'K. C. Molloy'
'A. L. Sudlow'

_publ_section_title
;
 Inorganic and Organozinc Fluorocarboxylates: Synthesis, Structure and
 Materials Chemistry
;
_journal_name_full 'Inorganic Chemistry'
_journal_page_first 5515
_journal_page_last 5526
_journal_paper_doi 10.1021/ic400420h
_journal_volume 52
_journal_year 2013
_chemical_formula_moiety 'C10 H10 F10 O4 Zn2'
_chemical_formula_sum 'C10 H10 F10 O4 Zn2'
_chemical_formula_weight 514.92
_chemical_name_systematic
;
 ?
;
_space_group_IT_number 2
_symmetry_cell_setting triclinic
_symmetry_space_group_name_Hall '-P 1'
_symmetry_space_group_name_H-M 'P -1'
_atom_sites_solution_hydrogens geom
_atom_sites_solution_primary direct
_atom_sites_solution_secondary difmap
_audit_creation_method SHELXL-97
_cell_angle_alpha 62.429(5)
_cell_angle_beta 86.995(4)
_cell_angle_gamma 88.439(4)
_cell_formula_units_Z 2
_cell_length_a 9.5320(7)
_cell_length_b 9.7246(6)
_cell_length_c 10.1299(9)
_cell_measurement_reflns_used 11015
_cell_measurement_temperature 150(2)
_cell_measurement_theta_max 25.028
_cell_measurement_theta_min 2.910
_cell_volume 831.21(12)
_computing_cell_refinement 'HKL Scalepack (Otwinski & Minor, 1997)'
_computing_data_collection 'Collect (Nonius BV, 1997-2000)'
_computing_data_reduction
;
 DENZO-SCALEPACK Z. Otwinowski and W. Minor, " 
 Processing of x-ray Diffraction Data Collected in Oscillation Mode ", 
 Methods in Enzymology, Volume 276: Macromolecular Crystallography, 
 part A, p.307-326, 1997,C.W. Carter, Jr. & R. M. Sweet, Eds., Academic Press.
;
_computing_molecular_graphics 'ORTEP3 for Windows - Farrugia, L. J. J. Appl. Crystallogr. 1997, 30, 565'
_computing_publication_material
;
 'WinGX publication routines, Farrugia, 
 L. J., J. Appl. Crystallogr., 1999, 32, 837-838
;
_computing_structure_refinement
;
 SHELXL97 -Program for Crystal Structure Analysis (Release 97-2). 
 Sheldrick, G.M., Institut f\"ur Anorganische Chemie der Universit\"at, 
 Tammanstrasse 4, D-3400 G\"ottingen, Germany, 1998 
;
_computing_structure_solution
; 
 SIR97- Altomare A., Burla M.C., Camalli M., Cascarano G.L., Giacovazzo C. , 
 Guagliardi A., Moliterni A.G.G., Polidori G.,Spagna R. 
 (1999) J. Appl. Cryst. 32, 115-119
;
_diffrn_ambient_temperature 150(2)
_diffrn_measured_fraction_theta_full 0.984
_diffrn_measured_fraction_theta_max 0.984
_diffrn_measurement_device_type 'Nonius Kappa CCD'
_diffrn_measurement_method '140 2.0 degree images with \w scans'
_diffrn_radiation_monochromator graphite
_diffrn_radiation_source 'fine-focus sealed tube'
_diffrn_radiation_type MoK\a
_diffrn_radiation_wavelength 0.71073
_diffrn_reflns_av_R_equivalents 0.0627
_diffrn_reflns_av_sigmaI/netI 0.0574
_diffrn_reflns_limit_h_max 11
_diffrn_reflns_limit_h_min -11
_diffrn_reflns_limit_k_max 11
_diffrn_reflns_limit_k_min -11
_diffrn_reflns_limit_l_max 11
_diffrn_reflns_limit_l_min -11
_diffrn_reflns_number 7439
_diffrn_reflns_theta_full 24.97
_diffrn_reflns_theta_max 24.97
_diffrn_reflns_theta_min 5.18
_diffrn_standards_decay_% 0
_diffrn_standards_number 0
_exptl_absorpt_coefficient_mu 3.004
_exptl_absorpt_correction_T_max 0.7532
_exptl_absorpt_correction_T_min 0.3450
_exptl_absorpt_correction_type multi-scan
_exptl_absorpt_process_details
;
 multi-scan from symmetry-related measurements 
 Sortav (Blessing 1995)
;
_exptl_crystal_colour colourless
_exptl_crystal_density_diffrn 2.057
_exptl_crystal_description block
_exptl_crystal_F_000 504
_exptl_crystal_size_max 0.45
_exptl_crystal_size_mid 0.20
_exptl_crystal_size_min 0.10
_refine_diff_density_max 3.859
_refine_diff_density_min -1.026
_refine_diff_density_rms 0.240
_refine_ls_extinction_method none
_refine_ls_goodness_of_fit_ref 1.063
_refine_ls_hydrogen_treatment constr
_refine_ls_matrix_type full
_refine_ls_number_parameters 237
_refine_ls_number_reflns 2874
_refine_ls_number_restraints 0
_refine_ls_restrained_S_all 1.063
_refine_ls_R_factor_all 0.0982
_refine_ls_R_factor_gt 0.0831
_refine_ls_shift/su_max 0.000
_refine_ls_shift/su_mean 0.000
_refine_ls_structure_factor_coef Fsqd
_refine_ls_weighting_details 'calc w=1/[\s^2^(Fo^2^)+(0.1768P)^2^+1.9571P] where P=(Fo^2^+2Fc^2^)/3'
_refine_ls_weighting_scheme calc
_refine_ls_wR_factor_gt 0.2256
_refine_ls_wR_factor_ref 0.2430
_reflns_number_gt 2321
_reflns_number_total 2874
_reflns_threshold_expression >2sigma(I)
_cod_data_source_file ic400420h_si_001_2.cif
_cod_data_source_block h10kcm4
_cod_original_cell_volume 831.21(11)
_cod_database_code 4334761

loop_
_symmetry_equiv_pos_as_xyz
'x, y, z'
'-x, -y, -z'

loop_
_atom_site_label
_atom_site_type_symbol
_atom_site_fract_x
_atom_site_fract_y
_atom_site_fract_z
_atom_site_U_iso_or_equiv
_atom_site_adp_type
_atom_site_occupancy
_atom_site_symmetry_multiplicity
_atom_site_calc_flag
_atom_site_refinement_flags
Zn1 Zn 0.07069(9) -0.61373(10) 0.66496(10) 0.0330(4) Uani 1 1 d .
Zn2 Zn 0.58236(9) -0.32591(10) 0.40217(10) 0.0323(4) Uani 1 1 d .
F1 F 0.2077(6) -0.1262(6) 0.5193(6) 0.0474(13) Uani 1 1 d .
F2 F 0.4339(5) -0.1464(6) 0.4979(6) 0.0447(13) Uani 1 1 d .
F3 F 0.4330(6) -0.3296(8) 0.8103(7) 0.0579(15) Uani 1 1 d .
F4 F 0.3688(9) -0.0885(9) 0.7228(9) 0.075(2) Uani 1 1 d .
F5 F 0.2152(6) -0.2693(7) 0.8181(6) 0.0518(14) Uani 1 1 d .
F6 F 0.7139(5) -0.4828(6) 0.8772(6) 0.0427(12) Uani 1 1 d .
F7 F 0.9398(5) -0.5022(6) 0.8445(6) 0.0407(11) Uani 1 1 d .
F8 F 0.9385(6) -0.1759(7) 0.6610(7) 0.0512(14) Uani 1 1 d .
F9 F 0.7251(6) -0.1749(7) 0.7427(7) 0.0483(13) Uani 1 1 d .
F10 F 0.8915(7) -0.2663(8) 0.8985(8) 0.0639(17) Uani 1 1 d .
O1 O 0.1849(6) -0.4382(7) 0.6493(7) 0.0371(13) Uani 1 1 d .
O2 O 0.3962(6) -0.4280(6) 0.5374(6) 0.0324(12) Uani 1 1 d .
O3 O 0.6849(6) -0.3510(7) 0.5790(7) 0.0373(13) Uani 1 1 d .
O4 O 0.8946(6) -0.4575(6) 0.5732(6) 0.0324(12) Uani 1 1 d .
C1 C 0.0133(12) -0.8285(11) 0.7908(13) 0.053(2) Uani 1 1 d .
H1A H 0.0433 -0.8915 0.7405 0.064 Uiso 1 1 calc R
H1B H 0.0615 -0.8699 0.8860 0.064 Uiso 1 1 calc R
C2 C -0.1449(12) -0.8449(15) 0.8240(14) 0.067(3) Uani 1 1 d .
H2A H -0.1739 -0.7909 0.8821 0.100 Uiso 1 1 calc R
H2B H -0.1690 -0.9550 0.8810 0.100 Uiso 1 1 calc R
H2C H -0.1935 -0.7993 0.7300 0.100 Uiso 1 1 calc R
C3 C 0.5768(10) -0.1839(10) 0.1898(10) 0.040(2) Uani 1 1 d .
H3A H 0.4958 -0.1129 0.1736 0.048 Uiso 1 1 calc R
H3B H 0.6631 -0.1201 0.1586 0.048 Uiso 1 1 calc R
C4 C 0.5653(16) -0.2607(13) 0.0903(12) 0.064(3) Uani 1 1 d .
H4A H 0.6550 -0.3103 0.0856 0.097 Uiso 1 1 calc R
H4B H 0.5424 -0.1822 -0.0101 0.097 Uiso 1 1 calc R
H4C H 0.4911 -0.3391 0.1312 0.097 Uiso 1 1 calc R
C5 C 0.2985(8) -0.3765(9) 0.5902(9) 0.0325(17) Uani 1 1 d .
C6 C 0.3198(9) -0.2162(10) 0.5828(10) 0.0370(19) Uani 1 1 d .
C7 C 0.3342(10) -0.2257(11) 0.7365(12) 0.045(2) Uani 1 1 d .
C8 C 0.8006(8) -0.4084(9) 0.6299(9) 0.0313(17) Uani 1 1 d .
C9 C 0.8229(9) -0.4139(10) 0.7822(9) 0.0369(19) Uani 1 1 d .
C10 C 0.8460(9) -0.2544(12) 0.7700(11) 0.042(2) Uani 1 1 d .

loop_
_atom_site_aniso_label
_atom_site_aniso_U_11
_atom_site_aniso_U_22
_atom_site_aniso_U_33
_atom_site_aniso_U_23
_atom_site_aniso_U_13
_atom_site_aniso_U_12
Zn1 0.0268(6) 0.0326(6) 0.0338(6) -0.0105(4) -0.0003(4) 0.0009(4)
Zn2 0.0260(6) 0.0347(6) 0.0320(6) -0.0122(4) -0.0022(4) 0.0046(4)
F1 0.047(3) 0.037(3) 0.044(3) -0.007(2) 0.000(2) 0.012(2)
F2 0.036(3) 0.040(3) 0.057(3) -0.022(3) 0.016(2) -0.008(2)
F3 0.040(3) 0.084(4) 0.057(4) -0.038(3) -0.012(3) 0.012(3)
F4 0.101(5) 0.066(4) 0.076(5) -0.050(4) 0.021(4) -0.030(4)
F5 0.049(3) 0.061(4) 0.043(3) -0.023(3) 0.011(2) -0.003(3)
F6 0.034(3) 0.052(3) 0.033(3) -0.013(2) 0.006(2) 0.000(2)
F7 0.034(3) 0.045(3) 0.039(3) -0.016(2) -0.008(2) 0.014(2)
F8 0.040(3) 0.045(3) 0.068(4) -0.027(3) 0.003(3) -0.002(2)
F9 0.041(3) 0.052(3) 0.056(3) -0.029(3) -0.007(2) 0.013(2)
F10 0.068(4) 0.079(4) 0.064(4) -0.047(4) -0.026(3) 0.013(3)
O1 0.029(3) 0.038(3) 0.046(3) -0.022(3) 0.005(3) -0.005(2)
O2 0.026(3) 0.031(3) 0.035(3) -0.011(2) 0.002(2) 0.006(2)
O3 0.030(3) 0.043(3) 0.042(3) -0.021(3) -0.010(3) 0.011(2)
O4 0.025(3) 0.035(3) 0.032(3) -0.011(2) -0.001(2) 0.005(2)
C1 0.061(6) 0.034(5) 0.057(6) -0.016(5) -0.003(5) 0.006(4)
C2 0.055(7) 0.065(7) 0.061(7) -0.011(6) -0.008(5) -0.023(5)
C3 0.045(5) 0.032(4) 0.036(5) -0.010(4) -0.006(4) 0.004(4)
C4 0.102(10) 0.051(6) 0.039(6) -0.019(5) -0.006(6) 0.000(6)
C5 0.025(4) 0.034(4) 0.038(4) -0.016(4) -0.008(3) 0.010(3)
C6 0.029(4) 0.032(4) 0.043(5) -0.012(4) 0.001(4) 0.001(3)
C7 0.038(5) 0.047(5) 0.057(6) -0.030(5) 0.000(4) 0.003(4)
C8 0.026(4) 0.032(4) 0.031(4) -0.010(3) 0.000(3) 0.001(3)
C9 0.029(4) 0.037(4) 0.031(4) -0.004(4) -0.001(3) 0.006(3)
C10 0.029(4) 0.059(6) 0.042(5) -0.025(5) -0.006(4) 0.008(4)

loop_
_atom_type_symbol
_atom_type_description
_atom_type_scat_dispersion_real
_atom_type_scat_dispersion_imag
_atom_type_scat_source
C C 0.0033 0.0016 'International Tables Vol C Tables 4.2.6.8 and 6.1.1.4'
H H 0.0000 0.0000 'International Tables Vol C Tables 4.2.6.8 and 6.1.1.4'
O O 0.0106 0.0060 'International Tables Vol C Tables 4.2.6.8 and 6.1.1.4'
Zn Zn 0.2839 1.4301 'International Tables Vol C Tables 4.2.6.8 and 6.1.1.4'
F F 0.0171 0.0103 'International Tables Vol C Tables 4.2.6.8 and 6.1.1.4'

loop_
_geom_angle_atom_site_label_1
_geom_angle_atom_site_label_2
_geom_angle_atom_site_label_3
_geom_angle
_geom_angle_site_symmetry_1
_geom_angle_site_symmetry_3
C1 Zn1 O1 145.8(4) . .
C1 Zn1 O4 113.0(4) . 1_455
O1 Zn1 O4 90.1(2) . 1_455
C1 Zn1 O4 116.4(4) . 2_646
O1 Zn1 O4 91.8(2) . 2_646
O4 Zn1 O4 78.8(2) 1_455 2_646
C3 Zn2 O3 138.9(3) . .
C3 Zn2 O2 122.3(3) . .
O3 Zn2 O2 91.7(2) . .
C3 Zn2 O2 116.1(3) . 2_646
O3 Zn2 O2 92.5(2) . 2_646
O2 Zn2 O2 76.2(2) . 2_646
C5 O1 Zn1 137.4(5) . .
C5 O2 Zn2 133.3(5) . .
C5 O2 Zn2 122.5(5) . 2_646
Zn2 O2 Zn2 103.8(2) . 2_646
C8 O3 Zn2 133.8(6) . .
C8 O4 Zn1 132.8(5) . 1_655
C8 O4 Zn1 125.9(5) . 2_646
Zn1 O4 Zn1 101.2(2) 1_655 2_646
C2 C1 Zn1 112.6(7) . .
C2 C1 H1A 109.1 . .
Zn1 C1 H1A 109.1 . .
C2 C1 H1B 109.1 . .
Zn1 C1 H1B 109.1 . .
H1A C1 H1B 107.8 . .
C1 C2 H2A 109.5 . .
C1 C2 H2B 109.5 . .
H2A C2 H2B 109.5 . .
C1 C2 H2C 109.5 . .
H2A C2 H2C 109.5 . .
H2B C2 H2C 109.5 . .
C4 C3 Zn2 115.1(6) . .
C4 C3 H3A 108.5 . .
Zn2 C3 H3A 108.5 . .
C4 C3 H3B 108.5 . .
Zn2 C3 H3B 108.5 . .
H3A C3 H3B 107.5 . .
C3 C4 H4A 109.5 . .
C3 C4 H4B 109.5 . .
H4A C4 H4B 109.5 . .
C3 C4 H4C 109.5 . .
H4A C4 H4C 109.5 . .
H4B C4 H4C 109.5 . .
O1 C5 O2 128.2(8) . .
O1 C5 C6 114.4(7) . .
O2 C5 C6 117.4(7) . .
F2 C6 F1 107.7(7) . .
F2 C6 C7 108.4(7) . .
F1 C6 C7 108.5(7) . .
F2 C6 C5 110.9(7) . .
F1 C6 C5 108.4(7) . .
C7 C6 C5 112.8(7) . .
F5 C7 F4 107.9(7) . .
F5 C7 F3 107.7(8) . .
F4 C7 F3 109.2(8) . .
F5 C7 C6 111.5(7) . .
F4 C7 C6 110.3(8) . .
F3 C7 C6 110.1(7) . .
O4 C8 O3 128.2(8) . .
O4 C8 C9 119.3(7) . .
O3 C8 C9 112.5(7) . .
F6 C9 F7 106.7(6) . .
F6 C9 C10 109.8(7) . .
F7 C9 C10 107.2(7) . .
F6 C9 C8 110.5(7) . .
F7 C9 C8 109.7(7) . .
C10 C9 C8 112.8(7) . .
F8 C10 F9 108.7(8) . .
F8 C10 F10 109.2(7) . .
F9 C10 F10 107.4(7) . .
F8 C10 C9 110.6(7) . .
F9 C10 C9 110.0(7) . .
F10 C10 C9 110.8(8) . .

loop_
_geom_bond_atom_site_label_1
_geom_bond_atom_site_label_2
_geom_bond_distance
_geom_bond_site_symmetry_2
Zn1 C1 1.952(10) .
Zn1 O1 1.989(5) .
Zn1 O4 2.169(5) 1_455
Zn1 O4 2.188(6) 2_646
Zn2 C3 1.949(9) .
Zn2 O3 1.998(6) .
Zn2 O2 2.143(5) .
Zn2 O2 2.185(5) 2_646
F1 C6 1.350(10) .
F2 C6 1.335(10) .
F3 C7 1.337(12) .
F4 C7 1.326(11) .
F5 C7 1.325(11) .
F6 C9 1.338(10) .
F7 C9 1.378(10) .
F8 C10 1.316(11) .
F9 C10 1.338(11) .
F10 C10 1.347(11) .
O1 C5 1.235(10) .
O2 C5 1.255(10) .
O2 Zn2 2.185(5) 2_646
O3 C8 1.246(10) .
O4 C8 1.241(10) .
O4 Zn1 2.169(5) 1_655
O4 Zn1 2.188(6) 2_646
C1 C2 1.524(16) .
C1 H1A 0.9900 .
C1 H1B 0.9900 .
C2 H2A 0.9800 .
C2 H2B 0.9800 .
C2 H2C 0.9800 .
C3 C4 1.515(14) .
C3 H3A 0.9900 .
C3 H3B 0.9900 .
C4 H4A 0.9800 .
C4 H4B 0.9800 .
C4 H4C 0.9800 .
C5 C6 1.544(11) .
C6 C7 1.530(13) .
C8 C9 1.544(12) .
C9 C10 1.519(13) .
